data_7133572
loop_
_publ_author_name
'Gong, Zhongliang'
'Zhang, Jie'
'Liu, Ying-Yue'
'Zhang, Lu-Xin'
'Zhang, Qing'
'Xiao, Lingyun'
'Cao, Bingqiang'
'Hu, Bing'
'Lei, Xiao-Wu'

_publ_section_title
;
 One-dimensional hybrid copper halides with high-efficiency
 photoluminescence as scintillator.
;
_journal_issue 76
_journal_name_full 'Chemical communications (Cambridge, England)'
_journal_page_first 10528
_journal_page_last 10531
_journal_paper_doi 10.1039/d4cc03296a
_journal_volume 60
_journal_year 2024
_chemical_formula_moiety 'Cu2 I4, C9 H22 N2'
_chemical_formula_sum 'C9 H22 Cu2 I4 N2'
_chemical_formula_weight 792.96
_space_group_crystal_system monoclinic
_space_group_IT_number 4
_space_group_name_Hall 'P 2yb'
_space_group_name_H-M_alt 'P 1 21 1'
_atom_sites_solution_hydrogens geom
_audit_creation_date 2024-06-09
_audit_creation_method
;
Olex2 1.5
(compiled 2021.12.09 svn.r5202d8cf for OlexSys, GUI svn.r6439)
;
_audit_update_record
;
2024-06-09 deposited with the CCDC.	2024-08-20 downloaded from the CCDC.
;
_cell_angle_alpha 90
_cell_angle_beta 96.1730(10)
_cell_angle_gamma 90
_cell_formula_units_Z 2
_cell_length_a 6.7267(2)
_cell_length_b 8.4253(3)
_cell_length_c 16.8186(6)
_cell_measurement_reflns_used 6260
_cell_measurement_temperature 273(2)
_cell_measurement_theta_max 28.29
_cell_measurement_theta_min 2.44
_cell_volume 947.66(6)
_computing_molecular_graphics 'Olex2 1.5 (Dolomanov et al., 2009)'
_computing_publication_material 'Olex2 1.5 (Dolomanov et al., 2009)'
_computing_structure_refinement 'SHELXL 2018/3 (Sheldrick, 2015)'
_computing_structure_solution 'SHELXS-97 (Sheldrick, 2008)'
_diffrn_ambient_temperature 273.15
_diffrn_measured_fraction_theta_full 0.997
_diffrn_measured_fraction_theta_max 0.997
_diffrn_measurement_device_type 'Bruker APEX-II CCD'
_diffrn_measurement_method '\f and \w scans'
_diffrn_radiation_monochromator graphite
_diffrn_radiation_type MoK\a
_diffrn_radiation_wavelength 0.71073
_diffrn_reflns_av_R_equivalents 0.0261
_diffrn_reflns_av_unetI/netI 0.0348
_diffrn_reflns_Laue_measured_fraction_full 0.997
_diffrn_reflns_Laue_measured_fraction_max 0.997
_diffrn_reflns_limit_h_max 8
_diffrn_reflns_limit_h_min -8
_diffrn_reflns_limit_k_max 9
_diffrn_reflns_limit_k_min -10
_diffrn_reflns_limit_l_max 20
_diffrn_reflns_limit_l_min -19
_diffrn_reflns_number 7708
_diffrn_reflns_point_group_measured_fraction_full 0.958
_diffrn_reflns_point_group_measured_fraction_max 0.958
_diffrn_reflns_theta_full 25.025
_diffrn_reflns_theta_max 25.025
_diffrn_reflns_theta_min 2.436
_diffrn_source_current 30.0
_diffrn_source_power 1.5
_diffrn_source_voltage 50.0
_diffrn_standards_number 0
_exptl_absorpt_coefficient_mu 8.745
_exptl_absorpt_correction_T_max 0.7532
_exptl_absorpt_correction_T_min 0.3418
_exptl_absorpt_correction_type multi-scan
_exptl_crystal_colour 'clear whiteish colourless'
_exptl_crystal_colour_lustre clear
_exptl_crystal_colour_modifier whiteish
_exptl_crystal_colour_primary colourless
_exptl_crystal_density_diffrn 2.779
_exptl_crystal_density_method 'not measured'
_exptl_crystal_description block
_exptl_crystal_F_000 720
_exptl_crystal_size_max 0.22
_exptl_crystal_size_mid 0.2
_exptl_crystal_size_min 0.19
_refine_diff_density_max 1.036
_refine_diff_density_min -0.605
_refine_diff_density_rms 0.119
_refine_ls_abs_structure_details
;
 Flack x determined using 1324 quotients [(I+)-(I-)]/[(I+)+(I-)]
 (Parsons, Flack and Wagner, Acta Cryst. B69 (2013) 249-259).
;
_refine_ls_abs_structure_Flack 0.00(3)
_refine_ls_extinction_coef 0.0040(3)
_refine_ls_extinction_expression Fc^*^=kFc[1+0.001xFc^2^\l^3^/sin(2\q)]^-1/4^
_refine_ls_extinction_method 'SHELXL-2018/3 (Sheldrick 2018)'
_refine_ls_goodness_of_fit_ref 1.071
_refine_ls_hydrogen_treatment constr
_refine_ls_matrix_type full
_refine_ls_number_parameters 175
_refine_ls_number_reflns 3189
_refine_ls_number_restraints 9
_refine_ls_restrained_S_all 1.131
_refine_ls_R_factor_all 0.0235
_refine_ls_R_factor_gt 0.0220
_refine_ls_shift/su_max 0.001
_refine_ls_shift/su_mean 0.000
_refine_ls_structure_factor_coef Fsqd
_refine_ls_weighting_details 'w=1/[\s^2^(Fo^2^)+(0.0149P)^2^+0.5450P] where P=(Fo^2^+2Fc^2^)/3'
_refine_ls_weighting_scheme calc
_refine_ls_wR_factor_gt 0.0479
_refine_ls_wR_factor_ref 0.0486
_reflns_Friedel_coverage 0.790
_reflns_Friedel_fraction_full 0.913
_reflns_Friedel_fraction_max 0.913
_reflns_number_gt 3086
_reflns_number_total 3189
_reflns_threshold_expression 'I > 2\s(I)'
_cod_data_source_file d4cc03296a2.cif
_cod_data_source_block 1
_cod_depositor_comments 'Adding full bibliography for 7133572.cif.'
_cod_database_code 7133572
_shelx_shelxl_version_number 2018/3
_shelx_space_group_comment
;
The symmetry employed for this shelxl refinement is uniquely defined
by the following loop, which should always be used as a source of
symmetry information in preference to the above space-group names.
They are only intended as comments.
;
_shelx_estimated_absorpt_t_max 0.287
_shelx_estimated_absorpt_t_min 0.249
_olex2_refinement_description
;
1. Fixed Uiso
 At 1.2 times of:
  All C(H) groups, All C(H,H) groups, All N(H,H) groups
 At 1.5 times of:
  All N(H,H,H) groups
2. Restrained distances
 Cu1-I1 \\sim Cu1A-I1
 with sigma of 0.02
 Cu1-I2 \\sim Cu1A-I2
 with sigma of 0.02
3. Rigid bond restraints
 Cu1
 with sigma for 1-2 distances of 0.001 and sigma for 1-3 distances of 0.001
4. Uiso/Uaniso restraints and constraints
Uanis(Cu1) \\sim Ueq: with sigma of 0.001 and sigma for terminal atoms of 0.002
5. Others
 Sof(Cu1A)=1-FVAR(1)
 Sof(Cu1)=FVAR(1)
 Sof(Cu2A)=1-FVAR(2)
 Sof(Cu2)=FVAR(2)
6.a Ternary CH refined with riding coordinates:
 C2(H2)
6.b Secondary CH2 refined with riding coordinates:
 N2(H2A,H2B), C1(H1D,H1E), C3(H3A,H3B), C4(H4A,H4B), C5(H5A,H5B), C6(H6A,H6B),
 C7(H7A,H7B), C8(H8A,H8B), C9(H9A,H9B)
6.c Me refined with riding coordinates:
 N1(H1A,H1B,H1C)
;
_olex2_submission_special_instructions 'No special instructions were received'

loop_
_space_group_symop_operation_xyz
'x, y, z'
'-x, y+1/2, -z'

loop_
_atom_site_label
_atom_site_type_symbol
_atom_site_fract_x
_atom_site_fract_y
_atom_site_fract_z
_atom_site_U_iso_or_equiv
_atom_site_adp_type
_atom_site_occupancy
_atom_site_site_symmetry_order
_atom_site_calc_flag
_atom_site_refinement_flags_posn
_atom_site_refinement_flags_adp
_atom_site_refinement_flags_occupancy
_atom_site_disorder_assembly
_atom_site_disorder_group
Cu1 Cu -1.0014(13) -0.5652(14) -0.3030(5) 0.035(3) Uani 0.290(18) 1 d D U P A 1
Cu2 Cu -0.5227(12) -0.5642(10) -0.2996(4) 0.0463(15) Uani 0.62(6) 1 d . . P A 1
I1 I -0.78730(7) -0.54161(6) -0.43321(4) 0.03561(16) Uani 1 1 d D . . . .
I2 I -0.73408(7) -0.60796(6) -0.18329(3) 0.03713(16) Uani 1 1 d D . . . .
I3 I -0.27714(7) -0.80199(6) -0.32783(4) 0.04706(18) Uani 1 1 d . . . . .
I4 I -0.25404(7) -0.31961(6) -0.29250(4) 0.03818(16) Uani 1 1 d . . . . .
N1 N 0.3031(10) 0.0432(9) -0.5022(4) 0.0395(17) Uani 1 1 d . . . . .
H1A H 0.376018 0.009533 -0.540024 0.059 Uiso 1 1 calc R U . . .
H1B H 0.175062 0.047967 -0.521993 0.059 Uiso 1 1 calc R U . . .
H1C H 0.344546 0.139206 -0.485781 0.059 Uiso 1 1 calc R U . . .
N2 N 0.1408(9) -0.0331(8) -0.2282(4) 0.0311(15) Uani 1 1 d . . . . .
H2A H 0.012166 -0.032262 -0.247343 0.037 Uiso 1 1 calc R U . . .
H2B H 0.177847 0.067313 -0.219356 0.037 Uiso 1 1 calc R U . . .
C1 C 0.3722(12) -0.1075(12) -0.1088(5) 0.046(2) Uani 1 1 d . . . . .
H1D H 0.411129 0.002833 -0.101667 0.055 Uiso 1 1 calc R U . . .
H1E H 0.463387 -0.158024 -0.141878 0.055 Uiso 1 1 calc R U . . .
C2 C 0.1595(11) -0.1175(11) -0.1498(5) 0.0331(17) Uani 1 1 d . . . . .
H2 H 0.125826 -0.229543 -0.159427 0.040 Uiso 1 1 calc R U . . .
C3 C 0.0107(13) -0.0469(13) -0.0982(6) 0.048(2) Uani 1 1 d . . . . .
H3A H -0.123708 -0.059404 -0.124737 0.058 Uiso 1 1 calc R U . . .
H3B H 0.036742 0.065664 -0.090950 0.058 Uiso 1 1 calc R U . . .
C4 C 0.0264(16) -0.1294(16) -0.0161(6) 0.068(3) Uani 1 1 d . . . . .
H4A H -0.063848 -0.078374 0.017268 0.081 Uiso 1 1 calc R U . . .
H4B H -0.013981 -0.239481 -0.023036 0.081 Uiso 1 1 calc R U . . .
C5 C 0.2377(15) -0.1219(16) 0.0252(6) 0.068(3) Uani 1 1 d . . . . .
H5A H 0.272527 -0.012397 0.037774 0.082 Uiso 1 1 calc R U . . .
H5B H 0.245049 -0.180825 0.074956 0.082 Uiso 1 1 calc R U . . .
C6 C 0.3851(16) -0.1902(14) -0.0271(6) 0.064(3) Uani 1 1 d . . . . .
H6A H 0.358719 -0.302667 -0.034901 0.077 Uiso 1 1 calc R U . . .
H6B H 0.519420 -0.178764 -0.000326 0.077 Uiso 1 1 calc R U . . .
C7 C 0.2571(10) -0.0982(10) -0.2913(5) 0.0336(18) Uani 1 1 d . . . . .
H7A H 0.229185 -0.210591 -0.298196 0.040 Uiso 1 1 calc R U . . .
H7B H 0.398968 -0.085761 -0.274983 0.040 Uiso 1 1 calc R U . . .
C8 C 0.2029(11) -0.0136(10) -0.3688(6) 0.036(2) Uani 1 1 d . . . . .
H8A H 0.222708 0.099499 -0.360563 0.043 Uiso 1 1 calc R U . . .
H8B H 0.062387 -0.031109 -0.386080 0.043 Uiso 1 1 calc R U . . .
C9 C 0.3258(11) -0.0688(9) -0.4337(5) 0.0333(19) Uani 1 1 d . . . . .
H9A H 0.465525 -0.075204 -0.412504 0.040 Uiso 1 1 calc R U . . .
H9B H 0.282349 -0.173814 -0.451641 0.040 Uiso 1 1 calc R U . . .
Cu1A Cu -1.0362(10) -0.5720(7) -0.2870(5) 0.1003(19) Uani 0.710(18) 1 d D . P A 2
Cu2A Cu -0.477(6) -0.5656(15) -0.285(2) 0.079(5) Uani 0.38(6) 1 d . . P A 2

loop_
_atom_site_aniso_label
_atom_site_aniso_U_11
_atom_site_aniso_U_22
_atom_site_aniso_U_33
_atom_site_aniso_U_23
_atom_site_aniso_U_13
_atom_site_aniso_U_12
Cu1 0.034(3) 0.037(3) 0.034(3) 0.0001(12) 0.0073(13) 0.0012(12)
Cu2 0.043(2) 0.054(3) 0.043(4) 0.0020(13) 0.012(2) 0.0052(16)
I1 0.0316(3) 0.0388(3) 0.0363(4) 0.0034(2) 0.0030(2) -0.0001(2)
I2 0.0379(3) 0.0427(4) 0.0307(3) 0.0009(3) 0.0032(2) 0.0004(2)
I3 0.0294(3) 0.0319(3) 0.0788(5) -0.0101(3) 0.0007(3) 0.0037(2)
I4 0.0301(3) 0.0292(3) 0.0541(4) -0.0068(3) -0.0007(2) 0.0012(2)
N1 0.038(4) 0.048(4) 0.035(4) 0.002(3) 0.015(3) 0.003(3)
N2 0.031(3) 0.032(3) 0.030(4) 0.002(3) 0.005(3) 0.005(3)
C1 0.039(4) 0.064(6) 0.033(5) -0.002(5) -0.004(4) -0.002(4)
C2 0.038(4) 0.033(4) 0.028(4) 0.003(4) 0.001(3) -0.001(4)
C3 0.049(5) 0.060(6) 0.038(6) 0.004(5) 0.013(4) -0.001(5)
C4 0.076(7) 0.096(9) 0.034(6) 0.009(6) 0.014(5) -0.016(6)
C5 0.079(7) 0.092(8) 0.032(6) 0.003(6) -0.003(5) -0.011(7)
C6 0.072(7) 0.077(7) 0.039(7) 0.007(6) -0.015(5) 0.007(6)
C7 0.027(4) 0.037(5) 0.037(5) 0.004(4) 0.003(3) 0.006(3)
C8 0.029(4) 0.033(5) 0.046(6) 0.010(4) 0.001(4) 0.004(3)
C9 0.036(4) 0.032(5) 0.034(5) 0.003(4) 0.014(4) 0.001(3)
Cu1A 0.083(3) 0.0423(18) 0.159(5) -0.007(3) -0.067(3) 0.0082(19)
Cu2A 0.075(10) 0.032(3) 0.141(10) -0.007(5) 0.064(8) -0.004(4)

loop_
_atom_type_symbol
_atom_type_description
_atom_type_scat_dispersion_real
_atom_type_scat_dispersion_imag
_atom_type_scat_source
C C 0.0033 0.0016 'International Tables Vol C Tables 4.2.6.8 and 6.1.1.4'
H H 0.0000 0.0000 'International Tables Vol C Tables 4.2.6.8 and 6.1.1.4'
Cu Cu 0.3201 1.2651 'International Tables Vol C Tables 4.2.6.8 and 6.1.1.4'
I I -0.4742 1.8119 'International Tables Vol C Tables 4.2.6.8 and 6.1.1.4'
N N 0.0061 0.0033 'International Tables Vol C Tables 4.2.6.8 and 6.1.1.4'

loop_
_geom_angle_atom_site_label_1
_geom_angle_atom_site_label_2
_geom_angle_atom_site_label_3
_geom_angle
_geom_angle_site_symmetry_1
_geom_angle_site_symmetry_3
_geom_angle_publ_flag
I2 Cu1 I1 104.5(3) . . ?
I2 Cu1 I3 115.1(4) . 1_455 ?
I2 Cu1 I4 116.6(4) . 1_455 ?
I3 Cu1 I1 109.7(3) 1_455 . ?
I4 Cu1 I1 112.6(4) 1_455 . ?
I4 Cu1 I3 98.5(3) 1_455 1_455 ?
I1 Cu2 I4 110.7(3) . . ?
I2 Cu2 I1 105.8(3) . . ?
I2 Cu2 I3 115.6(3) . . ?
I2 Cu2 I4 119.5(3) . . ?
I3 Cu2 I1 105.6(3) . . ?
I3 Cu2 I4 98.9(3) . . ?
Cu2 I1 Cu1 71.9(3) . . ?
Cu2 I2 Cu1 77.4(2) . . ?
Cu1A I2 Cu2A 94.2(12) . . ?
Cu2 I3 Cu1 81.2(3) . 1_655 ?
Cu1 I4 Cu2 80.6(3) 1_655 . ?
H1A N1 H1B 109.5 . . ?
H1A N1 H1C 109.5 . . ?
H1B N1 H1C 109.5 . . ?
C9 N1 H1A 109.5 . . ?
C9 N1 H1B 109.5 . . ?
C9 N1 H1C 109.5 . . ?
H2A N2 H2B 107.3 . . ?
C2 N2 H2A 108.1 . . ?
C2 N2 H2B 108.1 . . ?
C7 N2 H2A 108.1 . . ?
C7 N2 H2B 108.1 . . ?
C7 N2 C2 117.0(6) . . ?
H1D C1 H1E 108.2 . . ?
C2 C1 H1D 109.7 . . ?
C2 C1 H1E 109.7 . . ?
C2 C1 C6 109.9(7) . . ?
C6 C1 H1D 109.7 . . ?
C6 C1 H1E 109.7 . . ?
N2 C2 C1 111.1(7) . . ?
N2 C2 H2 108.5 . . ?
N2 C2 C3 108.7(7) . . ?
C1 C2 H2 108.5 . . ?
C3 C2 C1 111.4(7) . . ?
C3 C2 H2 108.5 . . ?
C2 C3 H3A 109.5 . . ?
C2 C3 H3B 109.5 . . ?
C2 C3 C4 110.5(8) . . ?
H3A C3 H3B 108.1 . . ?
C4 C3 H3A 109.5 . . ?
C4 C3 H3B 109.5 . . ?
C3 C4 H4A 109.4 . . ?
C3 C4 H4B 109.4 . . ?
H4A C4 H4B 108.0 . . ?
C5 C4 C3 111.3(8) . . ?
C5 C4 H4A 109.4 . . ?
C5 C4 H4B 109.4 . . ?
C4 C5 H5A 109.4 . . ?
C4 C5 H5B 109.4 . . ?
H5A C5 H5B 108.0 . . ?
C6 C5 C4 111.2(9) . . ?
C6 C5 H5A 109.4 . . ?
C6 C5 H5B 109.4 . . ?
C1 C6 H6A 109.3 . . ?
C1 C6 H6B 109.3 . . ?
C5 C6 C1 111.8(9) . . ?
C5 C6 H6A 109.3 . . ?
C5 C6 H6B 109.3 . . ?
H6A C6 H6B 107.9 . . ?
N2 C7 H7A 109.6 . . ?
N2 C7 H7B 109.6 . . ?
N2 C7 C8 110.4(6) . . ?
H7A C7 H7B 108.1 . . ?
C8 C7 H7A 109.6 . . ?
C8 C7 H7B 109.6 . . ?
C7 C8 H8A 109.1 . . ?
C7 C8 H8B 109.1 . . ?
C7 C8 C9 112.4(7) . . ?
H8A C8 H8B 107.8 . . ?
C9 C8 H8A 109.1 . . ?
C9 C8 H8B 109.1 . . ?
N1 C9 C8 110.3(6) . . ?
N1 C9 H9A 109.6 . . ?
N1 C9 H9B 109.6 . . ?
C8 C9 H9A 109.6 . . ?
C8 C9 H9B 109.6 . . ?
H9A C9 H9B 108.1 . . ?
I2 Cu1A I3 121.8(2) . 1_455 ?
I2 Cu1A I4 122.1(2) . 1_455 ?
I2 Cu1A Cu2A 135.9(9) . 1_455 ?
I3 Cu1A I4 105.8(2) 1_455 1_455 ?
I3 Cu1A Cu2A 54.2(3) 1_455 1_455 ?
I4 Cu1A Cu2A 54.6(3) 1_455 1_455 ?
I2 Cu2A I1 95.7(13) . . ?
I2 Cu2A Cu1A 138.2(19) . 1_655 ?
I3 Cu2A I1 98.9(11) . . ?
I3 Cu2A I2 119.3(6) . . ?
I3 Cu2A I4 106.8(10) . . ?
I3 Cu2A Cu1A 55.0(7) . 1_655 ?
I4 Cu2A I1 104.8(11) . . ?
I4 Cu2A I2 125.4(8) . . ?
I4 Cu2A Cu1A 55.0(7) . 1_655 ?
Cu1A Cu2A I1 125.7(8) 1_655 . ?

loop_
_geom_bond_atom_site_label_1
_geom_bond_atom_site_label_2
_geom_bond_distance
_geom_bond_site_symmetry_2
_geom_bond_publ_flag
Cu1 I1 2.754(6) . ?
Cu1 I2 2.576(10) . ?
Cu1 I3 2.726(11) 1_455 ?
Cu1 I4 2.696(11) 1_455 ?
Cu2 I1 2.719(7) . ?
Cu2 I2 2.566(8) . ?
Cu2 I3 2.671(8) . ?
Cu2 I4 2.735(9) . ?
I1 Cu2A 3.08(5) . ?
I2 Cu1A 2.549(5) . ?
I2 Cu2A 2.587(15) . ?
I3 Cu1A 2.572(6) 1_655 ?
I3 Cu2A 2.548(18) . ?
I4 Cu1A 2.579(6) 1_655 ?
I4 Cu2A 2.57(2) . ?
N1 H1A 0.8900 . ?
N1 H1B 0.8900 . ?
N1 H1C 0.8900 . ?
N1 C9 1.485(10) . ?
N2 H2A 0.8900 . ?
N2 H2B 0.8900 . ?
N2 C2 1.491(10) . ?
N2 C7 1.489(10) . ?
C1 H1D 0.9700 . ?
C1 H1E 0.9700 . ?
C1 C2 1.523(10) . ?
C1 C6 1.535(13) . ?
C2 H2 0.9800 . ?
C2 C3 1.515(12) . ?
C3 H3A 0.9700 . ?
C3 H3B 0.9700 . ?
C3 C4 1.540(14) . ?
C4 H4A 0.9700 . ?
C4 H4B 0.9700 . ?
C4 C5 1.514(14) . ?
C5 H5A 0.9700 . ?
C5 H5B 0.9700 . ?
C5 C6 1.508(15) . ?
C6 H6A 0.9700 . ?
C6 H6B 0.9700 . ?
C7 H7A 0.9700 . ?
C7 H7B 0.9700 . ?
C7 C8 1.495(12) . ?
C8 H8A 0.9700 . ?
C8 H8B 0.9700 . ?
C8 C9 1.512(12) . ?
C9 H9A 0.9700 . ?
C9 H9B 0.9700 . ?
Cu1A Cu2A 2.97(4) 1_455 ?

loop_
_geom_torsion_atom_site_label_1
_geom_torsion_atom_site_label_2
_geom_torsion_atom_site_label_3
_geom_torsion_atom_site_label_4
_geom_torsion
_geom_torsion_site_symmetry_1
_geom_torsion_site_symmetry_2
_geom_torsion_site_symmetry_3
_geom_torsion_site_symmetry_4
_geom_torsion_publ_flag
N2 C2 C3 C4 -179.4(8) . . . . ?
N2 C7 C8 C9 176.6(6) . . . . ?
C1 C2 C3 C4 -56.6(11) . . . . ?
C2 N2 C7 C8 172.9(7) . . . . ?
C2 C1 C6 C5 -56.2(12) . . . . ?
C2 C3 C4 C5 55.5(13) . . . . ?
C3 C4 C5 C6 -55.2(14) . . . . ?
C4 C5 C6 C1 56.0(13) . . . . ?
C6 C1 C2 N2 178.0(8) . . . . ?
C6 C1 C2 C3 56.6(11) . . . . ?
C7 N2 C2 C1 64.3(9) . . . . ?
C7 N2 C2 C3 -172.7(7) . . . . ?
C7 C8 C9 N1 -166.2(7) . . . . ?
